data_7714851
loop_
_publ_author_name
'Panja, Anangamohan'
'Paul, Sagar'
'Moreno-Pineda, Eufemio'
'Herchel, Radovan'
'Jana, Narayan Ch'
'Brand&#xe3;o, Paula'
'Novitchi, Ghenadie'
'Wernsdorfer, Wolfgang'

_publ_section_title
;
 Insight into ferromagnetic interactions in
 Cu<sup>II</sup>-Ln<sup>III</sup> dimers with a compartmental ligand.
;
_journal_issue 6
_journal_name_full 'Dalton transactions (Cambridge, England : 2003)'
_journal_page_first 2501
_journal_page_last 2511
_journal_paper_doi 10.1039/d3dt03557c
_journal_volume 53
_journal_year 2024
_chemical_formula_sum 'C36 H51 Cu Dy N2 O11'
_chemical_formula_weight 913.82
_space_group_crystal_system triclinic
_space_group_IT_number 2
_space_group_name_Hall '-P 1'
_space_group_name_H-M_alt 'P -1'
_atom_sites_solution_hydrogens mixed
_audit_creation_method SHELXL-2018/3
_audit_update_record
;
2023-10-07 deposited with the CCDC.	2023-12-27 downloaded from the CCDC.
;
_cell_angle_alpha 76.134(2)
_cell_angle_beta 65.370(2)
_cell_angle_gamma 68.404(2)
_cell_formula_units_Z 2
_cell_length_a 11.6733(8)
_cell_length_b 13.8531(10)
_cell_length_c 13.9469(10)
_cell_measurement_reflns_used 580
_cell_measurement_temperature 150(2)
_cell_measurement_theta_max 25.10
_cell_measurement_theta_min 2.90
_cell_volume 1896.3(2)
_computing_cell_refinement 'Bruker Smart'
_computing_data_collection 'Bruker Smart'
_computing_data_reduction 'Bruker Saint'
_computing_molecular_graphics 'Mercury (Macrae et al 2008)'
_computing_publication_material 'SHELXL-2016/4 (Sheldrick, 2016'
_computing_structure_refinement 'SHELXL-2018/3 (Sheldrick, 2018)'
_computing_structure_solution 'SHELXT 2014/5 (Sheldrick, 2014)'
_diffrn_ambient_temperature 150(2)
_diffrn_measured_fraction_theta_full 1.000
_diffrn_measured_fraction_theta_max 0.995
_diffrn_measurement_device_type CCD
_diffrn_measurement_method 'omega and phi scans'
_diffrn_radiation_type MoK\a
_diffrn_radiation_wavelength 0.71073
_diffrn_reflns_av_R_equivalents 0.0436
_diffrn_reflns_av_unetI/netI 0.0438
_diffrn_reflns_Laue_measured_fraction_full 1.000
_diffrn_reflns_Laue_measured_fraction_max 0.995
_diffrn_reflns_limit_h_max 14
_diffrn_reflns_limit_h_min -14
_diffrn_reflns_limit_k_max 17
_diffrn_reflns_limit_k_min -17
_diffrn_reflns_limit_l_max 17
_diffrn_reflns_limit_l_min -17
_diffrn_reflns_number 32693
_diffrn_reflns_point_group_measured_fraction_full 1.000
_diffrn_reflns_point_group_measured_fraction_max 0.995
_diffrn_reflns_theta_full 25.242
_diffrn_reflns_theta_max 26.439
_diffrn_reflns_theta_min 2.014
_diffrn_source 'fine-focus sealed tube'
_exptl_absorpt_coefficient_mu 2.576
_exptl_absorpt_correction_T_max 0.7454
_exptl_absorpt_correction_T_min 0.6827
_exptl_absorpt_correction_type multi-scan
_exptl_absorpt_process_details sadabs
_exptl_crystal_colour green
_exptl_crystal_density_diffrn 1.600
_exptl_crystal_description Plate
_exptl_crystal_F_000 928
_exptl_crystal_size_max 0.120
_exptl_crystal_size_mid 0.100
_exptl_crystal_size_min 0.030
_refine_diff_density_max 1.086
_refine_diff_density_min -0.727
_refine_diff_density_rms 0.107
_refine_ls_extinction_method none
_refine_ls_goodness_of_fit_ref 1.028
_refine_ls_hydrogen_treatment mixed
_refine_ls_matrix_type full
_refine_ls_number_parameters 480
_refine_ls_number_reflns 7783
_refine_ls_number_restraints 0
_refine_ls_restrained_S_all 1.028
_refine_ls_R_factor_all 0.0423
_refine_ls_R_factor_gt 0.0307
_refine_ls_shift/su_max 0.002
_refine_ls_shift/su_mean 0.000
_refine_ls_structure_factor_coef Fsqd
_refine_ls_weighting_details 'w=1/[\s^2^(Fo^2^)+(0.0380P)^2^+1.0025P] where P=(Fo^2^+2Fc^2^)/3'
_refine_ls_weighting_scheme calc
_refine_ls_wR_factor_gt 0.0699
_refine_ls_wR_factor_ref 0.0739
_reflns_Friedel_coverage 0.000
_reflns_number_gt 6583
_reflns_number_total 7783
_reflns_threshold_expression 'I > 2\s(I)'
_cod_data_source_file d3dt03557c2.cif
_cod_data_source_block f
_cod_depositor_comments 'Adding full bibliography for 7714850--7714853.cif.'
_cod_database_code 7714851
_shelx_shelxl_version_number 2018/3
_shelx_space_group_comment
;
The symmetry employed for this shelxl refinement is uniquely defined
by the following loop, which should always be used as a source of
symmetry information in preference to the above space-group names.
They are only intended as comments.
;
_shelx_estimated_absorpt_t_min 0.747
_shelx_estimated_absorpt_t_max 0.927

loop_
_space_group_symop_operation_xyz
'x, y, z'
'-x, -y, -z'

loop_
_atom_site_label
_atom_site_type_symbol
_atom_site_fract_x
_atom_site_fract_y
_atom_site_fract_z
_atom_site_U_iso_or_equiv
_atom_site_adp_type
_atom_site_occupancy
_atom_site_site_symmetry_order
_atom_site_calc_flag
_atom_site_refinement_flags_posn
_atom_site_refinement_flags_adp
_atom_site_refinement_flags_occupancy
_atom_site_disorder_assembly
_atom_site_disorder_group
Dy1 Dy 0.58557(2) 0.67534(2) 0.74201(2) 0.01657(6) Uani 1 1 d . . . . .
Cu1 Cu 0.84514(4) 0.73574(3) 0.53740(3) 0.01942(10) Uani 1 1 d . . . . .
O1 O 0.6536(2) 0.7747(2) 0.58329(18) 0.0206(5) Uani 1 1 d . . . . .
O2 O 0.4312(2) 0.74290(19) 0.62879(19) 0.0219(6) Uani 1 1 d . . . . .
O3 O 0.8121(2) 0.61357(19) 0.63337(18) 0.0191(5) Uani 1 1 d . . . . .
O4 O 0.7223(2) 0.52106(19) 0.82234(19) 0.0231(6) Uani 1 1 d . . . . .
O5 O 0.8744(2) 0.7889(2) 0.6608(2) 0.0249(6) Uani 1 1 d . . . . .
O6 O 0.7012(2) 0.7489(2) 0.79066(19) 0.0239(6) Uani 1 1 d . . . . .
O7 O 0.6032(2) 0.5273(2) 0.6622(2) 0.0253(6) Uani 1 1 d . . . . .
O8 O 0.4435(2) 0.5689(2) 0.8140(2) 0.0242(6) Uani 1 1 d . . . . .
O9 O 0.4147(2) 0.8328(2) 0.7973(2) 0.0268(6) Uani 1 1 d . . . . .
O10 O 0.4516(2) 0.71442(19) 0.92556(19) 0.0247(6) Uani 1 1 d . . . . .
O11 O 1.1009(3) 0.8265(3) 0.5085(2) 0.0342(7) Uani 1 1 d . . . . .
H11A H 1.033(5) 0.820(4) 0.559(4) 0.041 Uiso 1 1 d . U . . .
N1 N 0.8497(3) 0.8643(3) 0.4385(2) 0.0237(7) Uani 1 1 d . . . . .
N2 N 1.0360(3) 0.6633(3) 0.4760(2) 0.0238(7) Uani 1 1 d . . . . .
C1 C 0.5894(3) 0.8257(3) 0.5173(3) 0.0189(8) Uani 1 1 d . . . . .
C2 C 0.4670(3) 0.8106(3) 0.5395(3) 0.0185(7) Uani 1 1 d . . . . .
C3 C 0.3958(4) 0.8587(3) 0.4741(3) 0.0217(8) Uani 1 1 d . . . . .
H3 H 0.315657 0.845183 0.488844 0.026 Uiso 1 1 calc R U . . .
C4 C 0.4411(4) 0.9278(3) 0.3856(3) 0.0234(8) Uani 1 1 d . . . . .
C5 C 0.5566(4) 0.9473(3) 0.3665(3) 0.0228(8) Uani 1 1 d . . . . .
H5 H 0.585008 0.997055 0.309498 0.027 Uiso 1 1 calc R U . . .
C6 C 0.6338(3) 0.8946(3) 0.4302(3) 0.0200(8) Uani 1 1 d . . . . .
C7 C 0.2957(4) 0.7443(4) 0.6696(4) 0.0419(12) Uani 1 1 d . . . . .
H7A H 0.237983 0.816625 0.673516 0.063 Uiso 1 1 calc R U . . .
H7B H 0.274640 0.706337 0.740649 0.063 Uiso 1 1 calc R U . . .
H7C H 0.281973 0.710738 0.622576 0.063 Uiso 1 1 calc R U . . .
C8 C 0.3625(4) 0.9793(3) 0.3145(3) 0.0336(10) Uani 1 1 d . . . . .
H8A H 0.396936 1.034634 0.265894 0.050 Uiso 1 1 calc R U . . .
H8B H 0.269368 1.009410 0.357864 0.050 Uiso 1 1 calc R U . . .
H8C H 0.370036 0.927263 0.273657 0.050 Uiso 1 1 calc R U . . .
C9 C 0.7570(4) 0.9153(3) 0.4026(3) 0.0234(8) Uani 1 1 d . . . . .
H9 H 0.770788 0.973515 0.352027 0.028 Uiso 1 1 calc R U . . .
C10 C 0.9624(4) 0.9075(3) 0.3994(3) 0.0310(10) Uani 1 1 d . . . . .
H10A H 0.936672 0.966954 0.439475 0.037 Uiso 1 1 calc R U . . .
H10B H 0.979906 0.934728 0.323878 0.037 Uiso 1 1 calc R U . . .
C11 C 1.0900(4) 0.8284(4) 0.4096(3) 0.0317(10) Uani 1 1 d . . . . .
H11 H 1.153(4) 0.860(3) 0.357(3) 0.019(10) Uiso 1 1 d . . . . .
C12 C 1.1155(4) 0.7195(3) 0.3850(3) 0.0323(10) Uani 1 1 d . . . . .
H12A H 1.093077 0.724702 0.322510 0.039 Uiso 1 1 calc R U . . .
H12B H 1.210562 0.680169 0.367650 0.039 Uiso 1 1 calc R U . . .
C13 C 1.0963(4) 0.5740(3) 0.5131(3) 0.0254(9) Uani 1 1 d . . . . .
H13 H 1.188373 0.546584 0.474877 0.031 Uiso 1 1 calc R U . . .
C14 C 1.0378(3) 0.5110(3) 0.6077(3) 0.0225(8) Uani 1 1 d . . . . .
C15 C 0.9012(3) 0.5379(3) 0.6659(3) 0.0196(8) Uani 1 1 d . . . . .
C16 C 0.8573(3) 0.4811(3) 0.7650(3) 0.0205(8) Uani 1 1 d . . . . .
C17 C 0.9410(4) 0.3956(3) 0.8002(3) 0.0282(9) Uani 1 1 d . . . . .
H17 H 0.907813 0.358636 0.867335 0.034 Uiso 1 1 calc R U . . .
C18 C 1.0759(4) 0.3623(3) 0.7375(3) 0.0327(10) Uani 1 1 d . . . . .
C19 C 1.1225(4) 0.4208(3) 0.6434(3) 0.0291(9) Uani 1 1 d . . . . .
H19 H 1.214125 0.399762 0.601279 0.035 Uiso 1 1 calc R U . . .
C20 C 0.6769(4) 0.4886(3) 0.9345(3) 0.0332(10) Uani 1 1 d . . . . .
H20A H 0.672045 0.417297 0.946183 0.050 Uiso 1 1 calc R U . . .
H20B H 0.588971 0.535773 0.969478 0.050 Uiso 1 1 calc R U . . .
H20C H 0.738728 0.490498 0.964090 0.050 Uiso 1 1 calc R U . . .
C21 C 1.1650(5) 0.2641(4) 0.7769(4) 0.0476(13) Uani 1 1 d . . . . .
H21A H 1.257152 0.254852 0.729095 0.071 Uiso 1 1 calc R U . . .
H21B H 1.139504 0.203547 0.778484 0.071 Uiso 1 1 calc R U . . .
H21C H 1.155656 0.270427 0.848440 0.071 Uiso 1 1 calc R U . . .
C22 C 0.8084(4) 0.7707(3) 0.7573(3) 0.0214(8) Uani 1 1 d . . . . .
C23 C 0.8632(4) 0.7734(3) 0.8388(3) 0.0292(9) Uani 1 1 d . . . . .
C24 C 0.9214(4) 0.8634(4) 0.8051(3) 0.0386(11) Uani 1 1 d . . . . .
H24A H 0.991171 0.855051 0.734583 0.058 Uiso 1 1 calc R U . . .
H24B H 0.958882 0.863729 0.856110 0.058 Uiso 1 1 calc R U . . .
H24C H 0.851750 0.929530 0.802718 0.058 Uiso 1 1 calc R U . . .
C25 C 0.7543(6) 0.7858(5) 0.9483(4) 0.0663(18) Uani 1 1 d . . . . .
H25A H 0.681079 0.848791 0.944781 0.099 Uiso 1 1 calc R U . . .
H25B H 0.789573 0.791746 0.998530 0.099 Uiso 1 1 calc R U . . .
H25C H 0.722264 0.724706 0.971994 0.099 Uiso 1 1 calc R U . . .
C26 C 0.9749(6) 0.6710(4) 0.8371(5) 0.076(2) Uani 1 1 d . . . . .
H26A H 0.937627 0.612633 0.865847 0.113 Uiso 1 1 calc R U . . .
H26B H 1.021589 0.673224 0.880472 0.113 Uiso 1 1 calc R U . . .
H26C H 1.036872 0.661425 0.764011 0.113 Uiso 1 1 calc R U . . .
C27 C 0.5020(3) 0.5131(3) 0.7377(3) 0.0211(8) Uani 1 1 d . . . . .
C28 C 0.4471(4) 0.4276(3) 0.7402(3) 0.0303(9) Uani 1 1 d . . . . .
C29 C 0.2942(5) 0.4638(4) 0.7934(4) 0.0544(14) Uani 1 1 d . . . . .
H29A H 0.256653 0.519925 0.747028 0.082 Uiso 1 1 calc R U . . .
H29B H 0.268609 0.489379 0.861389 0.082 Uiso 1 1 calc R U . . .
H29C H 0.260715 0.404892 0.805545 0.082 Uiso 1 1 calc R U . . .
C30 C 0.4860(5) 0.4009(4) 0.6289(4) 0.0529(13) Uani 1 1 d . . . . .
H30A H 0.447112 0.462235 0.587578 0.079 Uiso 1 1 calc R U . . .
H30B H 0.453469 0.343539 0.633054 0.079 Uiso 1 1 calc R U . . .
H30C H 0.582603 0.379628 0.594399 0.079 Uiso 1 1 calc R U . . .
C31 C 0.5032(5) 0.3321(4) 0.8073(4) 0.0501(13) Uani 1 1 d . . . . .
H31A H 0.470524 0.275271 0.810400 0.075 Uiso 1 1 calc R U . . .
H31B H 0.475159 0.350097 0.879247 0.075 Uiso 1 1 calc R U . . .
H31C H 0.600059 0.309872 0.775458 0.075 Uiso 1 1 calc R U . . .
C32 C 0.3897(4) 0.8038(3) 0.8950(3) 0.0254(9) Uani 1 1 d . . . . .
C33 C 0.2873(5) 0.8791(4) 0.9760(4) 0.0498(14) Uani 1 1 d . . . . .
C34 C 0.2099(8) 0.8305(5) 1.0690(5) 0.140(5) Uani 1 1 d . . . . .
H34A H 0.159878 0.879305 1.123422 0.211 Uiso 1 1 calc R U . . .
H34B H 0.267983 0.768263 1.095182 0.211 Uiso 1 1 calc R U . . .
H34C H 0.148383 0.810160 1.052845 0.211 Uiso 1 1 calc R U . . .
C35 C 0.3745(8) 0.9154(7) 1.0157(7) 0.124(3) Uani 1 1 d . . . . .
H35A H 0.315956 0.964271 1.069281 0.186 Uiso 1 1 calc R U . . .
H35B H 0.432188 0.949884 0.955356 0.186 Uiso 1 1 calc R U . . .
H35C H 0.428721 0.854319 1.046536 0.186 Uiso 1 1 calc R U . . .
C36 C 0.2172(7) 0.9784(4) 0.9283(5) 0.085(2) Uani 1 1 d . . . . .
H36A H 0.175105 0.963650 0.887899 0.128 Uiso 1 1 calc R U . . .
H36B H 0.280538 1.015627 0.880888 0.128 Uiso 1 1 calc R U . . .
H36C H 0.149407 1.021683 0.984623 0.128 Uiso 1 1 calc R U . . .

loop_
_atom_site_aniso_label
_atom_site_aniso_U_11
_atom_site_aniso_U_22
_atom_site_aniso_U_33
_atom_site_aniso_U_23
_atom_site_aniso_U_13
_atom_site_aniso_U_12
Dy1 0.01221(9) 0.01833(9) 0.01732(9) -0.00262(6) -0.00279(6) -0.00512(6)
Cu1 0.0138(2) 0.0264(2) 0.0189(2) -0.00245(19) -0.00356(18) -0.00970(19)
O1 0.0138(12) 0.0303(15) 0.0197(13) 0.0013(11) -0.0072(11) -0.0099(11)
O2 0.0146(13) 0.0246(14) 0.0268(14) 0.0055(11) -0.0078(11) -0.0108(11)
O3 0.0115(12) 0.0234(14) 0.0211(13) -0.0059(11) -0.0036(10) -0.0042(10)
O4 0.0158(13) 0.0232(14) 0.0229(13) -0.0008(11) -0.0038(11) -0.0026(11)
O5 0.0226(14) 0.0324(15) 0.0234(14) -0.0066(12) -0.0058(12) -0.0129(12)
O6 0.0198(14) 0.0317(15) 0.0222(14) -0.0084(11) -0.0051(11) -0.0097(12)
O7 0.0179(14) 0.0247(14) 0.0296(15) -0.0092(12) -0.0014(12) -0.0068(11)
O8 0.0227(14) 0.0256(14) 0.0239(14) -0.0054(11) -0.0022(11) -0.0120(11)
O9 0.0240(15) 0.0229(14) 0.0213(13) -0.0029(11) -0.0026(11) 0.0001(12)
O10 0.0250(14) 0.0196(14) 0.0223(14) -0.0018(11) -0.0020(11) -0.0067(11)
O11 0.0267(16) 0.057(2) 0.0278(16) -0.0049(14) -0.0076(13) -0.0245(15)
N1 0.0206(17) 0.0330(19) 0.0218(16) -0.0011(14) -0.0071(14) -0.0145(14)
N2 0.0149(16) 0.037(2) 0.0223(16) -0.0118(15) -0.0001(13) -0.0133(15)
C1 0.0191(19) 0.0174(18) 0.0185(18) -0.0061(14) -0.0040(15) -0.0044(15)
C2 0.0163(18) 0.0152(18) 0.0237(19) -0.0040(15) -0.0065(15) -0.0044(15)
C3 0.0165(19) 0.0212(19) 0.030(2) -0.0027(16) -0.0106(16) -0.0055(15)
C4 0.026(2) 0.0174(19) 0.027(2) -0.0028(16) -0.0146(17) -0.0017(16)
C5 0.028(2) 0.0192(19) 0.0221(19) -0.0004(15) -0.0101(17) -0.0086(16)
C6 0.0186(19) 0.024(2) 0.0189(18) -0.0049(15) -0.0067(15) -0.0074(16)
C7 0.017(2) 0.053(3) 0.049(3) 0.018(2) -0.012(2) -0.017(2)
C8 0.038(2) 0.032(2) 0.035(2) 0.0055(19) -0.021(2) -0.011(2)
C9 0.027(2) 0.026(2) 0.0172(18) -0.0006(16) -0.0031(16) -0.0158(17)
C10 0.027(2) 0.041(3) 0.029(2) 0.0008(19) -0.0040(18) -0.025(2)
C11 0.023(2) 0.048(3) 0.029(2) -0.002(2) -0.0026(18) -0.024(2)
C12 0.020(2) 0.049(3) 0.027(2) -0.0092(19) 0.0029(17) -0.0192(19)
C13 0.0123(18) 0.036(2) 0.030(2) -0.0185(18) -0.0026(16) -0.0061(17)
C14 0.0163(19) 0.028(2) 0.0237(19) -0.0152(16) -0.0047(16) -0.0030(16)
C15 0.0163(18) 0.0193(19) 0.0265(19) -0.0104(15) -0.0068(16) -0.0049(15)
C16 0.0178(19) 0.0227(19) 0.0224(19) -0.0095(15) -0.0072(16) -0.0033(15)
C17 0.025(2) 0.025(2) 0.034(2) -0.0072(17) -0.0130(18) -0.0017(17)
C18 0.028(2) 0.030(2) 0.040(2) -0.0142(19) -0.017(2) 0.0029(18)
C19 0.017(2) 0.035(2) 0.036(2) -0.0196(19) -0.0085(18) -0.0012(17)
C20 0.030(2) 0.032(2) 0.025(2) 0.0031(18) -0.0058(18) -0.0038(19)
C21 0.039(3) 0.036(3) 0.058(3) -0.014(2) -0.023(2) 0.011(2)
C22 0.023(2) 0.0175(19) 0.025(2) -0.0066(15) -0.0102(17) -0.0034(16)
C23 0.033(2) 0.031(2) 0.031(2) -0.0011(18) -0.0184(19) -0.0117(19)
C24 0.036(3) 0.055(3) 0.037(2) -0.018(2) -0.009(2) -0.024(2)
C25 0.090(4) 0.117(5) 0.023(2) -0.003(3) -0.015(3) -0.075(4)
C26 0.102(5) 0.043(3) 0.119(5) -0.007(3) -0.095(5) 0.000(3)
C27 0.0174(19) 0.0194(19) 0.026(2) -0.0011(16) -0.0099(16) -0.0036(15)
C28 0.023(2) 0.030(2) 0.038(2) -0.0096(19) -0.0047(18) -0.0120(18)
C29 0.036(3) 0.060(3) 0.073(4) -0.024(3) -0.012(3) -0.019(3)
C30 0.058(3) 0.058(3) 0.053(3) -0.011(3) -0.016(3) -0.030(3)
C31 0.046(3) 0.042(3) 0.055(3) -0.005(2) -0.008(3) -0.018(2)
C32 0.024(2) 0.021(2) 0.029(2) -0.0017(16) -0.0056(17) -0.0088(17)
C33 0.054(3) 0.032(3) 0.030(2) -0.007(2) 0.000(2) 0.008(2)
C34 0.146(7) 0.039(4) 0.082(5) -0.004(3) 0.073(5) 0.005(4)
C35 0.117(7) 0.119(7) 0.144(8) -0.094(6) -0.045(6) 0.002(5)
C36 0.090(5) 0.051(4) 0.049(3) -0.006(3) 0.000(3) 0.023(3)

loop_
_atom_type_symbol
_atom_type_description
_atom_type_scat_dispersion_real
_atom_type_scat_dispersion_imag
_atom_type_scat_source
C C 0.0033 0.0016 'International Tables Vol C Tables 4.2.6.8 and 6.1.1.4'
H H 0.0000 0.0000 'International Tables Vol C Tables 4.2.6.8 and 6.1.1.4'
N N 0.0061 0.0033 'International Tables Vol C Tables 4.2.6.8 and 6.1.1.4'
O O 0.0106 0.0060 'International Tables Vol C Tables 4.2.6.8 and 6.1.1.4'
Cu Cu 0.3201 1.2651 'International Tables Vol C Tables 4.2.6.8 and 6.1.1.4'
Dy Dy -0.1892 4.4098 'International Tables Vol C Tables 4.2.6.8 and 6.1.1.4'

loop_
_geom_angle_atom_site_label_1
_geom_angle_atom_site_label_2
_geom_angle_atom_site_label_3
_geom_angle
_geom_angle_site_symmetry_1
_geom_angle_site_symmetry_3
_geom_angle_publ_flag
O1 Dy1 O6 83.41(9) . . ?
O1 Dy1 O8 134.99(9) . . ?
O6 Dy1 O8 141.23(9) . . ?
O1 Dy1 O3 64.21(8) . . ?
O6 Dy1 O3 72.93(8) . . ?
O8 Dy1 O3 123.07(8) . . ?
O1 Dy1 O9 84.45(9) . . ?
O6 Dy1 O9 81.65(9) . . ?
O8 Dy1 O9 95.08(9) . . ?
O3 Dy1 O9 141.18(9) . . ?
O1 Dy1 O10 134.48(9) . . ?
O6 Dy1 O10 74.02(8) . . ?
O8 Dy1 O10 73.12(8) . . ?
O3 Dy1 O10 138.74(8) . . ?
O9 Dy1 O10 53.90(9) . . ?
O1 Dy1 O7 95.33(9) . . ?
O6 Dy1 O7 144.58(9) . . ?
O8 Dy1 O7 53.77(8) . . ?
O3 Dy1 O7 74.74(8) . . ?
O9 Dy1 O7 133.61(9) . . ?
O10 Dy1 O7 125.63(8) . . ?
O1 Dy1 O4 128.47(8) . . ?
O6 Dy1 O4 77.24(9) . . ?
O8 Dy1 O4 79.75(9) . . ?
O3 Dy1 O4 64.53(8) . . ?
O9 Dy1 O4 137.39(8) . . ?
O10 Dy1 O4 84.64(8) . . ?
O7 Dy1 O4 76.11(9) . . ?
O1 Dy1 O2 62.34(8) . . ?
O6 Dy1 O2 135.29(8) . . ?
O8 Dy1 O2 75.77(8) . . ?
O3 Dy1 O2 111.55(8) . . ?
O9 Dy1 O2 68.01(9) . . ?
O10 Dy1 O2 109.23(8) . . ?
O7 Dy1 O2 71.05(8) . . ?
O4 Dy1 O2 146.50(8) . . ?
O1 Dy1 C32 109.70(10) . . ?
O6 Dy1 C32 76.01(10) . . ?
O8 Dy1 C32 83.81(10) . . ?
O3 Dy1 C32 148.82(10) . . ?
O9 Dy1 C32 26.98(10) . . ?
O10 Dy1 C32 26.93(10) . . ?
O7 Dy1 C32 135.87(10) . . ?
O4 Dy1 C32 111.03(10) . . ?
O2 Dy1 C32 88.79(10) . . ?
O1 Dy1 C27 116.24(10) . . ?
O6 Dy1 C27 153.93(10) . . ?
O8 Dy1 C27 26.95(9) . . ?
O3 Dy1 C27 99.30(9) . . ?
O9 Dy1 C27 115.53(10) . . ?
O10 Dy1 C27 99.60(10) . . ?
O7 Dy1 C27 26.84(9) . . ?
O4 Dy1 C27 77.00(9) . . ?
O2 Dy1 C27 70.78(9) . . ?
C32 Dy1 C27 109.91(11) . . ?
O1 Dy1 Cu1 33.42(6) . . ?
O6 Dy1 Cu1 65.76(6) . . ?
O8 Dy1 Cu1 147.89(6) . . ?
O3 Dy1 Cu1 33.78(6) . . ?
O9 Dy1 Cu1 108.71(6) . . ?
O10 Dy1 Cu1 138.53(6) . . ?
O7 Dy1 Cu1 94.18(6) . . ?
O4 Dy1 Cu1 95.69(6) . . ?
O2 Dy1 Cu1 93.11(5) . . ?
C32 Dy1 Cu1 126.62(8) . . ?
C27 Dy1 Cu1 120.97(8) . . ?
O3 Cu1 O1 79.55(10) . . ?
O3 Cu1 N2 92.17(12) . . ?
O1 Cu1 N2 163.52(12) . . ?
O3 Cu1 N1 170.46(11) . . ?
O1 Cu1 N1 91.53(12) . . ?
N2 Cu1 N1 95.61(13) . . ?
O3 Cu1 O5 89.18(10) . . ?
O1 Cu1 O5 103.16(10) . . ?
N2 Cu1 O5 90.83(11) . . ?
N1 Cu1 O5 96.20(11) . . ?
O3 Cu1 Dy1 42.85(7) . . ?
O1 Cu1 Dy1 40.70(7) . . ?
N2 Cu1 Dy1 134.67(10) . . ?
N1 Cu1 Dy1 129.71(9) . . ?
O5 Cu1 Dy1 84.47(7) . . ?
C1 O1 Cu1 122.2(2) . . ?
C1 O1 Dy1 129.4(2) . . ?
Cu1 O1 Dy1 105.88(10) . . ?
C2 O2 C7 115.5(3) . . ?
C2 O2 Dy1 116.66(19) . . ?
C7 O2 Dy1 124.3(2) . . ?
C15 O3 Cu1 124.9(2) . . ?
C15 O3 Dy1 123.7(2) . . ?
Cu1 O3 Dy1 103.37(10) . . ?
C16 O4 C20 116.8(3) . . ?
C16 O4 Dy1 119.3(2) . . ?
C20 O4 Dy1 121.8(2) . . ?
C22 O5 Cu1 120.1(2) . . ?
C22 O6 Dy1 142.2(2) . . ?
C27 O7 Dy1 90.7(2) . . ?
C27 O8 Dy1 94.8(2) . . ?
C32 O9 Dy1 94.4(2) . . ?
C32 O10 Dy1 91.2(2) . . ?
C11 O11 H11A 111(3) . . ?
C9 N1 C10 115.4(3) . . ?
C9 N1 Cu1 122.5(3) . . ?
C10 N1 Cu1 122.1(2) . . ?
C13 N2 C12 118.0(3) . . ?
C13 N2 Cu1 125.0(3) . . ?
C12 N2 Cu1 116.8(3) . . ?
O1 C1 C6 124.0(3) . . ?
O1 C1 C2 117.5(3) . . ?
C6 C1 C2 118.4(3) . . ?
O2 C2 C3 125.3(3) . . ?
O2 C2 C1 113.5(3) . . ?
C3 C2 C1 121.2(3) . . ?
C2 C3 C4 120.4(3) . . ?
C2 C3 H3 119.8 . . ?
C4 C3 H3 119.8 . . ?
C5 C4 C3 118.9(3) . . ?
C5 C4 C8 121.4(3) . . ?
C3 C4 C8 119.7(3) . . ?
C4 C5 C6 121.2(3) . . ?
C4 C5 H5 119.4 . . ?
C6 C5 H5 119.4 . . ?
C1 C6 C5 119.8(3) . . ?
C1 C6 C9 121.9(3) . . ?
C5 C6 C9 118.3(3) . . ?
O2 C7 H7A 109.5 . . ?
O2 C7 H7B 109.5 . . ?
H7A C7 H7B 109.5 . . ?
O2 C7 H7C 109.5 . . ?
H7A C7 H7C 109.5 . . ?
H7B C7 H7C 109.5 . . ?
C4 C8 H8A 109.5 . . ?
C4 C8 H8B 109.5 . . ?
H8A C8 H8B 109.5 . . ?
C4 C8 H8C 109.5 . . ?
H8A C8 H8C 109.5 . . ?
H8B C8 H8C 109.5 . . ?
N1 C9 C6 127.6(3) . . ?
N1 C9 H9 116.2 . . ?
C6 C9 H9 116.2 . . ?
N1 C10 C11 114.1(3) . . ?
N1 C10 H10A 108.7 . . ?
C11 C10 H10A 108.7 . . ?
N1 C10 H10B 108.7 . . ?
C11 C10 H10B 108.7 . . ?
H10A C10 H10B 107.6 . . ?
O11 C11 C12 111.9(4) . . ?
O11 C11 C10 112.9(3) . . ?
C12 C11 C10 113.9(3) . . ?
O11 C11 H11 106(2) . . ?
C12 C11 H11 111(2) . . ?
C10 C11 H11 100(2) . . ?
N2 C12 C11 110.7(3) . . ?
N2 C12 H12A 109.5 . . ?
C11 C12 H12A 109.5 . . ?
N2 C12 H12B 109.5 . . ?
C11 C12 H12B 109.5 . . ?
H12A C12 H12B 108.1 . . ?
N2 C13 C14 126.4(3) . . ?
N2 C13 H13 116.8 . . ?
C14 C13 H13 116.8 . . ?
C15 C14 C19 119.2(4) . . ?
C15 C14 C13 122.5(3) . . ?
C19 C14 C13 118.4(3) . . ?
O3 C15 C14 123.9(3) . . ?
O3 C15 C16 118.5(3) . . ?
C14 C15 C16 117.6(3) . . ?
C17 C16 O4 124.3(3) . . ?
C17 C16 C15 122.2(3) . . ?
O4 C16 C15 113.5(3) . . ?
C16 C17 C18 120.2(4) . . ?
C16 C17 H17 119.9 . . ?
C18 C17 H17 119.9 . . ?
C19 C18 C17 118.6(4) . . ?
C19 C18 C21 122.7(4) . . ?
C17 C18 C21 118.7(4) . . ?
C18 C19 C14 121.7(4) . . ?
C18 C19 H19 119.1 . . ?
C14 C19 H19 119.1 . . ?
O4 C20 H20A 109.5 . . ?
O4 C20 H20B 109.5 . . ?
H20A C20 H20B 109.5 . . ?
O4 C20 H20C 109.5 . . ?
H20A C20 H20C 109.5 . . ?
H20B C20 H20C 109.5 . . ?
C18 C21 H21A 109.5 . . ?
C18 C21 H21B 109.5 . . ?
H21A C21 H21B 109.5 . . ?
C18 C21 H21C 109.5 . . ?
H21A C21 H21C 109.5 . . ?
H21B C21 H21C 109.5 . . ?
O5 C22 O6 124.1(3) . . ?
O5 C22 C23 117.6(3) . . ?
O6 C22 C23 118.2(3) . . ?
C24 C23 C25 109.9(4) . . ?
C24 C23 C26 108.5(4) . . ?
C25 C23 C26 111.8(4) . . ?
C24 C23 C22 109.6(3) . . ?
C25 C23 C22 110.5(3) . . ?
C26 C23 C22 106.4(3) . . ?
C23 C24 H24A 109.5 . . ?
C23 C24 H24B 109.5 . . ?
H24A C24 H24B 109.5 . . ?
C23 C24 H24C 109.5 . . ?
H24A C24 H24C 109.5 . . ?
H24B C24 H24C 109.5 . . ?
C23 C25 H25A 109.5 . . ?
C23 C25 H25B 109.5 . . ?
H25A C25 H25B 109.5 . . ?
C23 C25 H25C 109.5 . . ?
H25A C25 H25C 109.5 . . ?
H25B C25 H25C 109.5 . . ?
C23 C26 H26A 109.5 . . ?
C23 C26 H26B 109.5 . . ?
H26A C26 H26B 109.5 . . ?
C23 C26 H26C 109.5 . . ?
H26A C26 H26C 109.5 . . ?
H26B C26 H26C 109.5 . . ?
O7 C27 O8 120.7(3) . . ?
O7 C27 C28 121.0(3) . . ?
O8 C27 C28 118.3(3) . . ?
O7 C27 Dy1 62.47(19) . . ?
O8 C27 Dy1 58.26(18) . . ?
C28 C27 Dy1 176.2(3) . . ?
C30 C28 C31 110.5(4) . . ?
C30 C28 C27 111.2(3) . . ?
C31 C28 C27 107.1(3) . . ?
C30 C28 C29 109.3(4) . . ?
C31 C28 C29 108.8(4) . . ?
C27 C28 C29 109.9(3) . . ?
C28 C29 H29A 109.5 . . ?
C28 C29 H29B 109.5 . . ?
H29A C29 H29B 109.5 . . ?
C28 C29 H29C 109.5 . . ?
H29A C29 H29C 109.5 . . ?
H29B C29 H29C 109.5 . . ?
C28 C30 H30A 109.5 . . ?
C28 C30 H30B 109.5 . . ?
H30A C30 H30B 109.5 . . ?
C28 C30 H30C 109.5 . . ?
H30A C30 H30C 109.5 . . ?
H30B C30 H30C 109.5 . . ?
C28 C31 H31A 109.5 . . ?
C28 C31 H31B 109.5 . . ?
H31A C31 H31B 109.5 . . ?
C28 C31 H31C 109.5 . . ?
H31A C31 H31C 109.5 . . ?
H31B C31 H31C 109.5 . . ?
O10 C32 O9 120.5(3) . . ?
O10 C32 C33 119.9(4) . . ?
O9 C32 C33 119.6(3) . . ?
O10 C32 Dy1 61.88(19) . . ?
O9 C32 Dy1 58.66(19) . . ?
C33 C32 Dy1 176.4(3) . . ?
C34 C33 C36 117.3(5) . . ?
C34 C33 C32 113.6(4) . . ?
C36 C33 C32 113.4(4) . . ?
C34 C33 C35 104.0(6) . . ?
C36 C33 C35 102.5(6) . . ?
C32 C33 C35 103.8(4) . . ?
C33 C34 H34A 109.5 . . ?
C33 C34 H34B 109.5 . . ?
H34A C34 H34B 109.5 . . ?
C33 C34 H34C 109.5 . . ?
H34A C34 H34C 109.5 . . ?
H34B C34 H34C 109.5 . . ?
C33 C35 H35A 109.5 . . ?
C33 C35 H35B 109.5 . . ?
H35A C35 H35B 109.5 . . ?
C33 C35 H35C 109.5 . . ?
H35A C35 H35C 109.5 . . ?
H35B C35 H35C 109.5 . . ?
C33 C36 H36A 109.5 . . ?
C33 C36 H36B 109.5 . . ?
H36A C36 H36B 109.5 . . ?
C33 C36 H36C 109.5 . . ?
H36A C36 H36C 109.5 . . ?
H36B C36 H36C 109.5 . . ?

loop_
_geom_bond_atom_site_label_1
_geom_bond_atom_site_label_2
_geom_bond_distance
_geom_bond_site_symmetry_2
_geom_bond_publ_flag
Dy1 O1 2.303(2) . ?
Dy1 O6 2.330(2) . ?
Dy1 O8 2.373(2) . ?
Dy1 O3 2.375(2) . ?
Dy1 O9 2.378(2) . ?
Dy1 O10 2.449(2) . ?
Dy1 O7 2.466(2) . ?
Dy1 O4 2.490(2) . ?
Dy1 O2 2.653(2) . ?
Dy1 C32 2.776(4) . ?
Dy1 C27 2.781(4) . ?
Dy1 Cu1 3.3970(5) . ?
Cu1 O3 1.941(2) . ?
Cu1 O1 1.945(2) . ?
Cu1 N2 1.970(3) . ?
Cu1 N1 1.977(3) . ?
Cu1 O5 2.215(3) . ?
O1 C1 1.335(4) . ?
O2 C2 1.378(4) . ?
O2 C7 1.435(4) . ?
O3 C15 1.322(4) . ?
O4 C16 1.396(4) . ?
O4 C20 1.441(4) . ?
O5 C22 1.258(4) . ?
O6 C22 1.264(4) . ?
O7 C27 1.255(4) . ?
O8 C27 1.264(4) . ?
O9 C32 1.263(4) . ?
O10 C32 1.258(4) . ?
O11 C11 1.431(5) . ?
O11 H11A 0.83(4) . ?
N1 C9 1.280(5) . ?
N1 C10 1.487(5) . ?
N2 C13 1.284(5) . ?
N2 C12 1.468(5) . ?
C1 C6 1.392(5) . ?
C1 C2 1.415(5) . ?
C2 C3 1.378(5) . ?
C3 C4 1.408(5) . ?
C3 H3 0.9500 . ?
C4 C5 1.377(5) . ?
C4 C8 1.507(5) . ?
C5 C6 1.417(5) . ?
C5 H5 0.9500 . ?
C6 C9 1.445(5) . ?
C7 H7A 0.9800 . ?
C7 H7B 0.9800 . ?
C7 H7C 0.9800 . ?
C8 H8A 0.9800 . ?
C8 H8B 0.9800 . ?
C8 H8C 0.9800 . ?
C9 H9 0.9500 . ?
C10 C11 1.530(6) . ?
C10 H10A 0.9900 . ?
C10 H10B 0.9900 . ?
C11 C12 1.522(6) . ?
C11 H11 0.95(4) . ?
C12 H12A 0.9900 . ?
C12 H12B 0.9900 . ?
C13 C14 1.451(5) . ?
C13 H13 0.9500 . ?
C14 C15 1.404(5) . ?
C14 C19 1.410(5) . ?
C15 C16 1.406(5) . ?
C16 C17 1.367(5) . ?
C17 C18 1.403(6) . ?
C17 H17 0.9500 . ?
C18 C19 1.377(6) . ?
C18 C21 1.520(6) . ?
C19 H19 0.9500 . ?
C20 H20A 0.9800 . ?
C20 H20B 0.9800 . ?
C20 H20C 0.9800 . ?
C21 H21A 0.9800 . ?
C21 H21B 0.9800 . ?
C21 H21C 0.9800 . ?
C22 C23 1.532(5) . ?
C23 C24 1.522(6) . ?
C23 C25 1.524(6) . ?
C23 C26 1.531(6) . ?
C24 H24A 0.9800 . ?
C24 H24B 0.9800 . ?
C24 H24C 0.9800 . ?
C25 H25A 0.9800 . ?
C25 H25B 0.9800 . ?
C25 H25C 0.9800 . ?
C26 H26A 0.9800 . ?
C26 H26B 0.9800 . ?
C26 H26C 0.9800 . ?
C27 C28 1.529(5) . ?
C28 C30 1.522(6) . ?
C28 C31 1.528(6) . ?
C28 C29 1.550(6) . ?
C29 H29A 0.9800 . ?
C29 H29B 0.9800 . ?
C29 H29C 0.9800 . ?
C30 H30A 0.9800 . ?
C30 H30B 0.9800 . ?
C30 H30C 0.9800 . ?
C31 H31A 0.9800 . ?
C31 H31B 0.9800 . ?
C31 H31C 0.9800 . ?
C32 C33 1.522(6) . ?
C33 C34 1.416(7) . ?
C33 C36 1.480(7) . ?
C33 C35 1.605(9) . ?
C34 H34A 0.9800 . ?
C34 H34B 0.9800 . ?
C34 H34C 0.9800 . ?
C35 H35A 0.9800 . ?
C35 H35B 0.9800 . ?
C35 H35C 0.9800 . ?
C36 H36A 0.9800 . ?
C36 H36B 0.9800 . ?
C36 H36C 0.9800 . ?
